data_7050882
loop_
_publ_author_name
'Tian, Yu-Peng'
'Zhang, Xuan-Jun'
'Wu, Jie-Ying'
'Fun, Hoong-Kun'
'Jiang, Min-Hua'
'Xu, Zhi-Qiang'
'Usman, Anwar'
'Chantrapromma, Suchada'
'Thompson, Laurence K.'

_publ_section_title
;
 Structural diversity and properties of a series of dinuclear and
 mononuclear copper(ii) and copper(i) carboxylato complexes
;
_journal_issue 10
_journal_name_full 'New Journal of Chemistry'
_journal_page_first 1468
_journal_paper_doi 10.1039/b203334h
_journal_volume 26
_journal_year 2002
_chemical_formula_sum 'C68 H72 Cu2 N8 O12'
_chemical_formula_weight 1320.42
_chemical_name_systematic
; 
? 
;
_space_group_IT_number 14
_symmetry_cell_setting monoclinic
_symmetry_space_group_name_Hall '-P 2ybc'
_symmetry_space_group_name_H-M 'P 1 21/c 1'
_atom_sites_solution_hydrogens geom
_atom_sites_solution_primary direct
_atom_sites_solution_secondary difmap
_audit_creation_method SHELXL-97
_cell_angle_alpha 90.00
_cell_angle_beta 96.1080(10)
_cell_angle_gamma 90.00
_cell_formula_units_Z 2
_cell_length_a 10.15160(10)
_cell_length_b 13.3088(2)
_cell_length_c 24.2596(2)
_cell_measurement_reflns_used 8192
_cell_measurement_temperature 293(2)
_cell_measurement_theta_max 28.34
_cell_measurement_theta_min 1.69
_cell_volume 3259.00(6)
_computing_cell_refinement 'SAINT (Siemens, 1996)'
_computing_data_collection 'SMART (Siemens, 1996)'
_computing_data_reduction SAINT
_computing_molecular_graphics SHELXTL
_computing_publication_material
;
SHELXTL, PARST (Nardelli, 1995) and PLATON (Spek, 1990)
;
_computing_structure_refinement SHELXTL
_computing_structure_solution 'SHELXTL (Sheldrick, 1997)'
_diffrn_ambient_temperature 293(2)
_diffrn_detector_area_resol_mean 8.33
_diffrn_measured_fraction_theta_full 0.980
_diffrn_measured_fraction_theta_max 0.980
_diffrn_measurement_device_type
;
Siemens SMART CCD area detector diffractometer
;
_diffrn_measurement_method '\w scans'
_diffrn_radiation_monochromator graphite
_diffrn_radiation_source 'fine-focus sealed tube'
_diffrn_radiation_type MoK\a
_diffrn_radiation_wavelength 0.71073
_diffrn_reflns_av_R_equivalents 0.0765
_diffrn_reflns_av_sigmaI/netI 0.0898
_diffrn_reflns_limit_h_max 12
_diffrn_reflns_limit_h_min -13
_diffrn_reflns_limit_k_max 16
_diffrn_reflns_limit_k_min -17
_diffrn_reflns_limit_l_max 25
_diffrn_reflns_limit_l_min -32
_diffrn_reflns_number 22293
_diffrn_reflns_theta_full 28.20
_diffrn_reflns_theta_max 28.20
_diffrn_reflns_theta_min 1.69
_diffrn_standards_decay_% 0
_exptl_absorpt_coefficient_mu 0.720
_exptl_absorpt_correction_T_max 0.7918
_exptl_absorpt_correction_T_min 0.7330
_exptl_absorpt_correction_type empirical
_exptl_absorpt_process_details 'SADABS (Sheldrick, 1996)'
_exptl_crystal_colour red
_exptl_crystal_density_diffrn 1.346
_exptl_crystal_density_method 'not measured'
_exptl_crystal_description slab
_exptl_crystal_F_000 1380
_exptl_crystal_size_max 0.46
_exptl_crystal_size_mid 0.40
_exptl_crystal_size_min 0.34
_refine_diff_density_max 0.718
_refine_diff_density_min -0.602
_refine_diff_density_rms 0.086
_refine_ls_extinction_coef 0.0040(6)
_refine_ls_extinction_expression Fc^*^=kFc[1+0.001xFc^2^\l^3^/sin(2\q)]^-1/4^
_refine_ls_extinction_method SHELXL
_refine_ls_goodness_of_fit_ref 0.962
_refine_ls_hydrogen_treatment mixed
_refine_ls_matrix_type full
_refine_ls_number_parameters 417
_refine_ls_number_reflns 7875
_refine_ls_number_restraints 2
_refine_ls_restrained_S_all 0.962
_refine_ls_R_factor_all 0.1138
_refine_ls_R_factor_gt 0.0638
_refine_ls_shift/su_max 0.001
_refine_ls_shift/su_mean 0.000
_refine_ls_structure_factor_coef Fsqd
_refine_ls_weighting_details 'calc w=1/[\s^2^(Fo^2^)+(0.1044P)^2^+0.0000P] where P=(Fo^2^+2Fc^2^)/3'
_refine_ls_weighting_scheme calc
_refine_ls_wR_factor_gt 0.1690
_refine_ls_wR_factor_ref 0.1930
_reflns_number_gt 4472
_reflns_number_total 7875
_reflns_threshold_expression 'I > 2\s(I)'
_cod_data_source_file b203334h.txt
_cod_data_source_block tian23m
_cod_depositor_comments
;
The following automatic conversions were performed:
'_symmetry_cell_setting' value 'Monoclinic' changed to 'monoclinic'
according to '/home/saulius/struct/CIF-dictionaries/cif_core.dic'
dictionary named 'cif_core.dic' version 2.4.1 from 2010-06-29.

Automatic conversion script
Id: cif_fix_enum 1527 2010-12-29 10:47:43Z saulius 
;
_cod_original_sg_symbol_H-M P21/c
_cod_database_code 7050882

loop_
_symmetry_equiv_pos_as_xyz
'x, y, z'
'-x, y+1/2, -z+1/2'
'-x, -y, -z'
'x, -y-1/2, z-1/2'

loop_
_atom_site_label
_atom_site_type_symbol
_atom_site_fract_x
_atom_site_fract_y
_atom_site_fract_z
_atom_site_U_iso_or_equiv
_atom_site_adp_type
_atom_site_occupancy
_atom_site_symmetry_multiplicity
_atom_site_calc_flag
_atom_site_refinement_flags
_atom_site_disorder_assembly
_atom_site_disorder_group
Cu1 Cu 0.37006(4) 0.51530(3) 0.490077(18) 0.03899(17) Uani 1 1 d . . .
O1 O 0.1677(3) 0.5540(3) 0.47073(15) 0.0705(10) Uani 1 1 d . . .
O2 O 0.4066(3) 0.5137(2) 0.41194(11) 0.0567(7) Uani 1 1 d . . .
O3 O 0.3537(2) 0.36837(19) 0.48848(12) 0.0572(7) Uani 1 1 d . . .
O4 O 0.3746(3) 0.5091(2) 0.57127(11) 0.0578(7) Uani 1 1 d . . .
O5 O 0.4277(2) 0.65784(18) 0.49550(12) 0.0573(7) Uani 1 1 d . . .
O6 O 1.1677(5) 0.5677(5) 0.6881(2) 0.145(2) Uani 1 1 d . . .
N1 N 0.5792(3) 0.5225(3) 0.70001(13) 0.0540(8) Uani 1 1 d . A .
N2 N 0.4635(3) 0.8625(2) 0.48703(14) 0.0530(8) Uani 1 1 d . A .
N3 N 0.0275(4) 0.6612(3) 0.42368(17) 0.0744(11) Uani 1 1 d . . .
N4 N 1.0293(4) 0.6558(4) 0.6240(2) 0.0871(13) Uani 1 1 d . . .
C1 C 0.4796(4) 0.4968(3) 0.60280(16) 0.0464(9) Uani 1 1 d . . .
C2 C 0.4635(4) 0.4903(3) 0.66412(16) 0.0584(11) Uani 1 1 d . . .
H2A H 0.3886 0.5315 0.6717 0.070 Uiso 1 1 calc R A .
H2B H 0.4433 0.4214 0.6731 0.070 Uiso 1 1 calc R . .
C3 C 0.6845(4) 0.4621(3) 0.72193(16) 0.0556(10) Uani 1 1 d . . .
C4 C 0.6996(5) 0.3592(4) 0.7188(2) 0.0770(13) Uani 1 1 d . A .
H4A H 0.6352 0.3193 0.6994 0.092 Uiso 1 1 calc R . .
C5 C 0.8141(6) 0.3176(5) 0.7455(2) 0.0980(18) Uani 1 1 d . . .
H5A H 0.8261 0.2484 0.7443 0.118 Uiso 1 1 calc R A .
C6 C 0.9116(6) 0.3767(6) 0.7740(2) 0.0977(19) Uani 1 1 d . A .
H6A H 0.9867 0.3464 0.7921 0.117 Uiso 1 1 calc R . .
C7 C 0.8985(5) 0.4797(5) 0.7760(2) 0.0810(15) Uani 1 1 d . . .
H7A H 0.9648 0.5191 0.7945 0.097 Uiso 1 1 calc R A .
C8 C 0.7832(4) 0.5241(4) 0.74946(17) 0.0613(11) Uani 1 1 d . A .
C9 C 0.7363(4) 0.6264(4) 0.74256(16) 0.0591(11) Uani 1 1 d . . .
C10 C 0.7893(5) 0.7203(4) 0.7592(2) 0.0803(14) Uani 1 1 d . A .
H10A H 0.8720 0.7247 0.7796 0.096 Uiso 1 1 calc R . .
C11 C 0.7181(6) 0.8052(5) 0.7450(2) 0.0943(17) Uani 1 1 d . . .
H11A H 0.7524 0.8675 0.7564 0.113 Uiso 1 1 calc R A .
C12 C 0.5956(5) 0.8000(4) 0.7140(2) 0.0827(14) Uani 1 1 d . A .
H12A H 0.5498 0.8591 0.7047 0.099 Uiso 1 1 calc R . .
C13 C 0.5396(5) 0.7093(4) 0.69670(19) 0.0704(12) Uani 1 1 d . . .
H13A H 0.4571 0.7066 0.6761 0.084 Uiso 1 1 calc R A .
C14 C 0.6113(4) 0.6216(3) 0.71118(15) 0.0544(10) Uani 1 1 d . A .
C15 C 0.5451(4) 0.6866(3) 0.50309(16) 0.0499(9) Uani 1 1 d . . .
C16 C 0.5741(4) 0.7989(3) 0.5037(2) 0.0787(15) Uani 1 1 d . . .
H16A H 0.6097 0.8177 0.5410 0.094 Uiso 1 1 calc R A .
H16B H 0.6423 0.8117 0.4795 0.094 Uiso 1 1 calc R . .
C17 C 0.4169(5) 0.8844(3) 0.43233(18) 0.0614(11) Uani 1 1 d . . .
C18 C 0.4731(8) 0.8548(5) 0.3840(3) 0.126(3) Uani 1 1 d . A .
H18A H 0.4760 0.7820 0.3825 0.151 Uiso 1 1 calc R . .
H18B H 0.5635 0.8794 0.3860 0.151 Uiso 1 1 calc R . .
C19 C 0.3958(11) 0.8942(7) 0.3314(3) 0.142(4) Uani 1 1 d . . .
H19A H 0.4220 0.8797 0.2967 0.171 Uiso 1 1 calc R A .
C20 C 0.2849(13) 0.9526(8) 0.3369(4) 0.160(5) Uani 1 1 d . A .
H20A H 0.2401 0.9761 0.3039 0.192 Uiso 1 1 calc R . .
C21 C 0.2344(8) 0.9795(5) 0.3827(3) 0.119(3) Uani 1 1 d . . .
H21A H 0.1585 1.0188 0.3819 0.142 Uiso 1 1 calc R A .
C22 C 0.3023(5) 0.9452(3) 0.4328(2) 0.0727(14) Uani 1 1 d . A .
C23 C 0.2798(4) 0.9563(3) 0.4893(2) 0.0671(13) Uani 1 1 d . . .
C24 C 0.1822(6) 1.0073(4) 0.5183(4) 0.105(2) Uani 1 1 d . A .
H24A H 0.1827 1.0780 0.5085 0.126 Uiso 1 1 calc R . .
H24B H 0.0954 0.9809 0.5051 0.126 Uiso 1 1 calc R . .
C25 C 0.2001(8) 0.9990(5) 0.5768(4) 0.106(2) Uani 1 1 d . . .
H25A H 0.1398 1.0313 0.5970 0.127 Uiso 1 1 calc R A .
C26 C 0.3000(9) 0.9469(5) 0.6049(3) 0.119(2) Uani 1 1 d . A .
H26A H 0.3059 0.9446 0.6434 0.143 Uiso 1 1 calc R . .
C27 C 0.3884(6) 0.8998(4) 0.5794(2) 0.0874(16) Uani 1 1 d . . .
H27A H 0.4559 0.8637 0.5994 0.105 Uiso 1 1 calc R A .
C28 C 0.3803(4) 0.9043(3) 0.52068(18) 0.0540(10) Uani 1 1 d . A .
C29A C 0.1462(6) 0.6344(5) 0.4419(3) 0.063(2) Uani 0.629(11) 1 d PD A 1
H29A H 0.2174 0.6740 0.4341 0.075 Uiso 0.629(11) 1 calc PR A 1
C29B C 0.0777(11) 0.5507(11) 0.4653(6) 0.139(11) Uani 0.371(11) 1 d PD A 2
H29B H 0.0232 0.5018 0.4783 0.167 Uiso 0.371(11) 1 calc PR A 2
C30 C -0.0991(6) 0.6279(8) 0.4212(5) 0.223(6) Uani 1 1 d D A .
H30A H -0.1026 0.5694 0.4442 0.335 Uiso 1 1 calc R . .
H30B H -0.1303 0.6111 0.3836 0.335 Uiso 1 1 calc R . .
H30C H -0.1542 0.6796 0.4342 0.335 Uiso 1 1 calc R . .
C31 C 0.0322(10) 0.7495(8) 0.3890(6) 0.305(8) Uani 1 1 d D A .
H31A H 0.1218 0.7733 0.3906 0.458 Uiso 1 1 calc R . .
H31B H -0.0230 0.8011 0.4020 0.458 Uiso 1 1 calc R . .
H31C H 0.0009 0.7325 0.3514 0.458 Uiso 1 1 calc R . .
C32 C 1.0576(8) 0.5870(6) 0.6674(3) 0.121(2) Uani 1 1 d . . .
H32A H 0.9869 0.5543 0.6810 0.145 Uiso 1 1 calc R . .
C33 C 1.1413(7) 0.7009(6) 0.6067(3) 0.144(3) Uani 1 1 d . . .
H33A H 1.2192 0.6712 0.6260 0.216 Uiso 1 1 calc R . .
H33B H 1.1400 0.7716 0.6147 0.216 Uiso 1 1 calc R . .
H33C H 1.1420 0.6912 0.5675 0.216 Uiso 1 1 calc R . .
C34 C 0.8975(6) 0.6756(7) 0.6071(3) 0.158(3) Uani 1 1 d . . .
H34A H 0.8426 0.6322 0.6265 0.237 Uiso 1 1 calc R . .
H34B H 0.8802 0.6639 0.5679 0.237 Uiso 1 1 calc R . .
H34C H 0.8783 0.7444 0.6151 0.237 Uiso 1 1 calc R . .

loop_
_atom_site_aniso_label
_atom_site_aniso_U_11
_atom_site_aniso_U_22
_atom_site_aniso_U_33
_atom_site_aniso_U_23
_atom_site_aniso_U_13
_atom_site_aniso_U_12
Cu1 0.0322(2) 0.0376(3) 0.0450(3) 0.00602(18) -0.00580(17) -0.00203(17)
O1 0.0324(14) 0.079(2) 0.097(3) 0.0154(19) -0.0068(16) 0.0052(15)
O2 0.0458(15) 0.0766(19) 0.0465(15) 0.0093(13) -0.0009(12) 0.0017(13)
O3 0.0452(14) 0.0388(15) 0.084(2) 0.0060(13) -0.0086(14) -0.0050(11)
O4 0.0472(15) 0.079(2) 0.0462(15) 0.0067(13) -0.0022(13) -0.0010(13)
O5 0.0402(13) 0.0380(14) 0.090(2) 0.0043(13) -0.0089(13) -0.0053(11)
O6 0.088(3) 0.227(6) 0.116(4) -0.008(4) -0.009(3) 0.039(4)
N1 0.0504(18) 0.068(2) 0.0418(18) 0.0045(15) -0.0033(15) -0.0012(16)
N2 0.0545(18) 0.0357(17) 0.067(2) 0.0050(15) -0.0031(16) -0.0002(14)
N3 0.058(2) 0.084(3) 0.076(3) 0.018(2) -0.0150(19) 0.009(2)
N4 0.071(3) 0.107(4) 0.082(3) -0.028(3) 0.000(2) -0.004(3)
C1 0.047(2) 0.044(2) 0.046(2) 0.0040(15) -0.0018(17) -0.0068(15)
C2 0.049(2) 0.079(3) 0.046(2) 0.008(2) -0.0010(18) -0.0115(19)
C3 0.056(2) 0.071(3) 0.040(2) 0.0108(19) 0.0039(18) 0.003(2)
C4 0.085(3) 0.078(3) 0.068(3) 0.008(2) 0.005(3) 0.008(3)
C5 0.109(4) 0.091(4) 0.095(4) 0.023(3) 0.014(4) 0.034(4)
C6 0.083(4) 0.127(5) 0.084(4) 0.036(4) 0.010(3) 0.040(4)
C7 0.059(3) 0.121(5) 0.062(3) 0.020(3) 0.003(2) 0.009(3)
C8 0.052(2) 0.088(3) 0.043(2) 0.010(2) 0.0024(19) -0.002(2)
C9 0.055(2) 0.080(3) 0.042(2) 0.004(2) 0.0000(19) -0.006(2)
C10 0.077(3) 0.092(4) 0.069(3) -0.003(3) -0.007(3) -0.018(3)
C11 0.117(5) 0.082(4) 0.084(4) -0.014(3) 0.013(4) -0.016(4)
C12 0.096(4) 0.070(3) 0.083(4) -0.004(3) 0.010(3) 0.010(3)
C13 0.069(3) 0.086(4) 0.056(3) 0.011(2) 0.005(2) 0.011(3)
C14 0.054(2) 0.071(3) 0.038(2) 0.0032(19) 0.0077(18) -0.002(2)
C15 0.0477(19) 0.0377(19) 0.062(3) 0.0052(17) -0.0049(18) -0.0045(17)
C16 0.055(2) 0.042(2) 0.134(5) 0.003(3) -0.014(3) -0.006(2)
C17 0.084(3) 0.042(2) 0.058(3) 0.0000(19) 0.009(2) -0.023(2)
C18 0.198(7) 0.083(4) 0.107(5) -0.022(4) 0.058(5) -0.074(5)
C19 0.240(11) 0.123(7) 0.072(5) -0.031(5) 0.053(6) -0.099(7)
C20 0.269(15) 0.131(8) 0.078(6) 0.015(5) 0.006(7) -0.097(8)
C21 0.137(6) 0.088(4) 0.117(6) 0.041(4) -0.053(5) -0.039(4)
C22 0.074(3) 0.045(2) 0.091(4) 0.024(2) -0.027(3) -0.020(2)
C23 0.052(2) 0.042(2) 0.106(4) -0.002(2) 0.006(3) -0.0078(19)
C24 0.072(3) 0.060(3) 0.183(8) 0.011(4) 0.015(4) -0.021(3)
C25 0.106(5) 0.084(4) 0.135(7) -0.018(4) 0.057(5) -0.009(3)
C26 0.146(7) 0.098(5) 0.120(6) -0.020(5) 0.043(5) -0.029(5)
C27 0.115(4) 0.066(3) 0.083(4) -0.010(3) 0.018(3) -0.031(3)
C28 0.059(2) 0.040(2) 0.061(3) 0.0001(18) 0.000(2) -0.0199(18)
C29A 0.035(3) 0.067(5) 0.081(5) 0.028(4) -0.013(3) 0.001(3)
C29B 0.20(2) 0.142(16) 0.097(13) -0.053(12) 0.101(15) -0.130(17)
C30 0.078(5) 0.285(14) 0.312(14) -0.080(11) 0.046(6) -0.080(7)
C31 0.360(19) 0.260(15) 0.293(16) 0.107(13) 0.022(14) -0.156(13)
C32 0.117(6) 0.159(7) 0.092(5) -0.010(5) 0.034(5) -0.010(5)
C33 0.132(6) 0.138(7) 0.166(8) -0.035(5) 0.033(5) -0.036(5)
C34 0.085(4) 0.210(9) 0.168(8) -0.057(7) -0.041(5) 0.023(5)

loop_
_atom_type_symbol
_atom_type_description
_atom_type_scat_dispersion_real
_atom_type_scat_dispersion_imag
_atom_type_scat_source
C C 0.0033 0.0000 'International Tables Vol C Tables 4.2.6.8 and 6.1.1.4'
H H 0.0000 0.0000 'International Tables Vol C Tables 4.2.6.8 and 6.1.1.4'
N N 0.0061 0.0000 'International Tables Vol C Tables 4.2.6.8 and 6.1.1.4'
O O 0.0106 0.0000 'International Tables Vol C Tables 4.2.6.8 and 6.1.1.4'
Cu Cu 0.3201 0.0000 'International Tables Vol C Tables 4.2.6.8 and 6.1.1.4'

loop_
_geom_angle_atom_site_label_1
_geom_angle_atom_site_label_2
_geom_angle_atom_site_label_3
_geom_angle
_geom_angle_site_symmetry_1
_geom_angle_site_symmetry_3
_geom_angle_publ_flag
O3 Cu1 O4 88.33(12) . . ?
O3 Cu1 O2 89.69(12) . . ?
O4 Cu1 O2 167.51(11) . . ?
O3 Cu1 O5 167.71(10) . . ?
O4 Cu1 O5 89.91(12) . . ?
O2 Cu1 O5 89.40(12) . . ?
O3 Cu1 O1 99.17(13) . . ?
O4 Cu1 O1 98.67(13) . . ?
O2 Cu1 O1 93.82(13) . . ?
O5 Cu1 O1 93.12(12) . . ?
O3 Cu1 Cu1 86.07(7) . 3_666 ?
O4 Cu1 Cu1 83.99(8) . 3_666 ?
O2 Cu1 Cu1 83.57(8) . 3_666 ?
O5 Cu1 Cu1 81.65(7) . 3_666 ?
O1 Cu1 Cu1 174.16(10) . 3_666 ?
C29B O1 C29A 81.5(9) . . ?
C29B O1 Cu1 162.5(9) . . ?
C29A O1 Cu1 115.3(3) . . ?
C1 O2 Cu1 123.3(3) 3_666 . ?
C15 O3 Cu1 120.6(2) 3_666 . ?
C1 O4 Cu1 123.0(3) . . ?
C15 O5 Cu1 125.0(2) . . ?
C14 N1 C3 108.7(3) . . ?
C14 N1 C2 124.0(3) . . ?
C3 N1 C2 126.7(4) . . ?
C28 N2 C17 108.6(3) . . ?
C28 N2 C16 126.4(4) . . ?
C17 N2 C16 124.8(4) . . ?
C29A N3 C30 140.6(7) . . ?
C29A N3 C31 109.6(5) . . ?
C30 N3 C31 109.2(7) . . ?
C29A N3 C29B 52.5(5) . . ?
C30 N3 C29B 88.2(5) . . ?
C31 N3 C29B 161.8(6) . . ?
C34 N4 C33 128.7(7) . . ?
C34 N4 C32 117.6(7) . . ?
C33 N4 C32 113.6(6) . . ?
O2 C1 O4 126.1(4) 3_666 . ?
O2 C1 C2 118.2(3) 3_666 . ?
O4 C1 C2 115.6(3) . . ?
N1 C2 C1 114.0(3) . . ?
C4 C3 N1 129.4(4) . . ?
C4 C3 C8 121.9(4) . . ?
N1 C3 C8 108.7(4) . . ?
C3 C4 C5 117.6(5) . . ?
C4 C5 C6 121.7(6) . . ?
C7 C6 C5 120.9(5) . . ?
C6 C7 C8 118.8(5) . . ?
C7 C8 C3 119.1(5) . . ?
C7 C8 C9 134.2(5) . . ?
C3 C8 C9 106.7(4) . . ?
C10 C9 C14 119.4(4) . . ?
C10 C9 C8 134.0(4) . . ?
C14 C9 C8 106.6(4) . . ?
C11 C10 C9 119.2(5) . . ?
C10 C11 C12 121.1(5) . . ?
C13 C12 C11 121.7(5) . . ?
C12 C13 C14 117.8(4) . . ?
N1 C14 C13 130.0(4) . . ?
N1 C14 C9 109.2(4) . . ?
C13 C14 C9 120.8(4) . . ?
O5 C15 O3 126.6(3) . 3_666 ?
O5 C15 C16 118.8(3) . . ?
O3 C15 C16 114.5(3) 3_666 . ?
N2 C16 C15 115.7(3) . . ?
N2 C17 C18 127.3(5) . . ?
N2 C17 C22 107.9(4) . . ?
C18 C17 C22 124.8(5) . . ?
C17 C18 C19 112.5(7) . . ?
C20 C19 C18 117.8(8) . . ?
C21 C20 C19 128.6(10) . . ?
C20 C21 C22 116.1(9) . . ?
C21 C22 C17 120.3(7) . . ?
C21 C22 C23 133.2(6) . . ?
C17 C22 C23 106.5(4) . . ?
C28 C23 C22 107.0(4) . . ?
C28 C23 C24 118.0(5) . . ?
C22 C23 C24 135.0(5) . . ?
C25 C24 C23 115.4(6) . . ?
C26 C25 C24 123.8(7) . . ?
C27 C26 C25 121.5(8) . . ?
C26 C27 C28 119.2(7) . . ?
N2 C28 C23 110.0(4) . . ?
N2 C28 C27 127.9(4) . . ?
C23 C28 C27 122.1(5) . . ?
O1 C29A N3 121.0(5) . . ?
O1 C29B N3 104.9(10) . . ?
O6 C32 N4 124.1(7) . . ?

loop_
_geom_bond_atom_site_label_1
_geom_bond_atom_site_label_2
_geom_bond_distance
_geom_bond_site_symmetry_2
_geom_bond_publ_flag
Cu1 O3 1.963(2) . ?
Cu1 O4 1.967(3) . ?
Cu1 O2 1.970(3) . ?
Cu1 O5 1.986(2) . ?
Cu1 O1 2.121(3) . ?
Cu1 Cu1 2.6622(8) 3_666 ?
O1 C29B 0.910(11) . ?
O1 C29A 1.284(6) . ?
O2 C1 1.254(5) 3_666 ?
O3 C15 1.260(4) 3_666 ?
O4 C1 1.255(4) . ?
O5 C15 1.247(4) . ?
O6 C32 1.203(8) . ?
N1 C14 1.379(5) . ?
N1 C3 1.396(5) . ?
N1 C2 1.450(5) . ?
N2 C28 1.355(5) . ?
N2 C17 1.391(5) . ?
N2 C16 1.430(5) . ?
N3 C29A 1.289(6) . ?
N3 C30 1.355(7) . ?
N3 C31 1.449(8) . ?
N3 C29B 1.826(12) . ?
N4 C34 1.382(7) . ?
N4 C33 1.390(7) . ?
N4 C32 1.400(8) . ?
C1 O2 1.254(5) 3_666 ?
C1 C2 1.516(5) . ?
C3 C4 1.382(7) . ?
C3 C8 1.410(6) . ?
C4 C5 1.384(7) . ?
C5 C6 1.390(8) . ?
C6 C7 1.378(8) . ?
C7 C8 1.404(6) . ?
C8 C9 1.446(6) . ?
C9 C10 1.403(7) . ?
C9 C14 1.410(5) . ?
C10 C11 1.365(7) . ?
C11 C12 1.384(7) . ?
C12 C13 1.380(7) . ?
C13 C14 1.400(6) . ?
C15 O3 1.260(4) 3_666 ?
C15 C16 1.524(5) . ?
C17 C18 1.413(7) . ?
C17 C22 1.418(7) . ?
C18 C19 1.519(11) . ?
C19 C20 1.386(13) . ?
C20 C21 1.322(12) . ?
C21 C22 1.408(7) . ?
C22 C23 1.421(7) . ?
C23 C28 1.390(6) . ?
C23 C24 1.444(8) . ?
C24 C25 1.416(10) . ?
C25 C26 1.352(11) . ?
C26 C27 1.304(8) . ?
C27 C28 1.419(7) . ?

loop_
_geom_torsion_atom_site_label_1
_geom_torsion_atom_site_label_2
_geom_torsion_atom_site_label_3
_geom_torsion_atom_site_label_4
_geom_torsion
_geom_torsion_site_symmetry_1
_geom_torsion_site_symmetry_2
_geom_torsion_site_symmetry_3
_geom_torsion_site_symmetry_4
_geom_torsion_publ_flag
O3 Cu1 O1 C29B 17(4) . . . . ?
O4 Cu1 O1 C29B -73(4) . . . . ?
O2 Cu1 O1 C29B 107(4) . . . . ?
O5 Cu1 O1 C29B -164(4) . . . . ?
Cu1 Cu1 O1 C29B 170(3) 3_666 . . . ?
O3 Cu1 O1 C29A -146.3(5) . . . . ?
O4 Cu1 O1 C29A 124.0(5) . . . . ?
O2 Cu1 O1 C29A -56.0(5) . . . . ?
O5 Cu1 O1 C29A 33.6(5) . . . . ?
Cu1 Cu1 O1 C29A 7.3(14) 3_666 . . . ?
O3 Cu1 O2 C1 -87.6(3) . . . 3_666 ?
O4 Cu1 O2 C1 -6.7(7) . . . 3_666 ?
O5 Cu1 O2 C1 80.2(3) . . . 3_666 ?
O1 Cu1 O2 C1 173.3(3) . . . 3_666 ?
Cu1 Cu1 O2 C1 -1.5(3) 3_666 . . 3_666 ?
O4 Cu1 O3 C15 -83.1(3) . . . 3_666 ?
O2 Cu1 O3 C15 84.6(3) . . . 3_666 ?
O5 Cu1 O3 C15 -1.2(7) . . . 3_666 ?
O1 Cu1 O3 C15 178.4(3) . . . 3_666 ?
Cu1 Cu1 O3 C15 1.0(3) 3_666 . . 3_666 ?
O3 Cu1 O4 C1 87.5(3) . . . . ?
O2 Cu1 O4 C1 6.5(7) . . . . ?
O5 Cu1 O4 C1 -80.4(3) . . . . ?
O1 Cu1 O4 C1 -173.5(3) . . . . ?
Cu1 Cu1 O4 C1 1.2(3) 3_666 . . . ?
O3 Cu1 O5 C15 4.5(8) . . . . ?
O4 Cu1 O5 C15 86.2(3) . . . . ?
O2 Cu1 O5 C15 -81.3(3) . . . . ?
O1 Cu1 O5 C15 -175.1(3) . . . . ?
Cu1 Cu1 O5 C15 2.2(3) 3_666 . . . ?
Cu1 O4 C1 O2 -0.5(5) . . . 3_666 ?
Cu1 O4 C1 C2 -178.0(2) . . . . ?
C14 N1 C2 C1 79.5(5) . . . . ?
C3 N1 C2 C1 -90.4(4) . . . . ?
O2 C1 C2 N1 29.5(5) 3_666 . . . ?
O4 C1 C2 N1 -152.8(3) . . . . ?
C14 N1 C3 C4 -176.8(4) . . . . ?
C2 N1 C3 C4 -5.6(7) . . . . ?
C14 N1 C3 C8 2.3(4) . . . . ?
C2 N1 C3 C8 173.5(4) . . . . ?
N1 C3 C4 C5 -178.7(4) . . . . ?
C8 C3 C4 C5 2.2(7) . . . . ?
C3 C4 C5 C6 -0.6(8) . . . . ?
C4 C5 C6 C7 -1.1(9) . . . . ?
C5 C6 C7 C8 1.3(8) . . . . ?
C6 C7 C8 C3 0.2(7) . . . . ?
C6 C7 C8 C9 -179.6(5) . . . . ?
C4 C3 C8 C7 -2.1(6) . . . . ?
N1 C3 C8 C7 178.7(4) . . . . ?
C4 C3 C8 C9 177.8(4) . . . . ?
N1 C3 C8 C9 -1.4(4) . . . . ?
C7 C8 C9 C10 1.1(9) . . . . ?
C3 C8 C9 C10 -178.8(5) . . . . ?
C7 C8 C9 C14 179.8(5) . . . . ?
C3 C8 C9 C14 0.0(4) . . . . ?
C14 C9 C10 C11 0.6(7) . . . . ?
C8 C9 C10 C11 179.3(5) . . . . ?
C9 C10 C11 C12 -0.8(8) . . . . ?
C10 C11 C12 C13 0.7(8) . . . . ?
C11 C12 C13 C14 -0.4(7) . . . . ?
C3 N1 C14 C13 178.4(4) . . . . ?
C2 N1 C14 C13 6.9(6) . . . . ?
C3 N1 C14 C9 -2.3(4) . . . . ?
C2 N1 C14 C9 -173.8(4) . . . . ?
C12 C13 C14 N1 179.3(4) . . . . ?
C12 C13 C14 C9 0.1(6) . . . . ?
C10 C9 C14 N1 -179.6(4) . . . . ?
C8 C9 C14 N1 1.4(4) . . . . ?
C10 C9 C14 C13 -0.3(6) . . . . ?
C8 C9 C14 C13 -179.3(4) . . . . ?
Cu1 O5 C15 O3 -4.0(6) . . . 3_666 ?
Cu1 O5 C15 C16 177.3(3) . . . . ?
C28 N2 C16 C15 91.6(5) . . . . ?
C17 N2 C16 C15 -82.5(5) . . . . ?
O5 C15 C16 N2 -9.2(7) . . . . ?
O3 C15 C16 N2 172.0(4) 3_666 . . . ?
C28 N2 C17 C18 -179.5(4) . . . . ?
C16 N2 C17 C18 -4.6(6) . . . . ?
C28 N2 C17 C22 1.9(4) . . . . ?
C16 N2 C17 C22 176.9(3) . . . . ?
N2 C17 C18 C19 -179.1(4) . . . . ?
C22 C17 C18 C19 -0.8(7) . . . . ?
C17 C18 C19 C20 0.5(9) . . . . ?
C18 C19 C20 C21 -0.5(14) . . . . ?
C19 C20 C21 C22 0.6(13) . . . . ?
C20 C21 C22 C17 -0.7(8) . . . . ?
C20 C21 C22 C23 -179.2(6) . . . . ?
N2 C17 C22 C21 179.5(4) . . . . ?
C18 C17 C22 C21 0.9(7) . . . . ?
N2 C17 C22 C23 -1.7(4) . . . . ?
C18 C17 C22 C23 179.7(4) . . . . ?
C21 C22 C23 C28 179.4(5) . . . . ?
C17 C22 C23 C28 0.8(4) . . . . ?
C21 C22 C23 C24 -1.2(9) . . . . ?
C17 C22 C23 C24 -179.8(5) . . . . ?
C28 C23 C24 C25 0.3(7) . . . . ?
C22 C23 C24 C25 -179.1(5) . . . . ?
C23 C24 C25 C26 -0.5(9) . . . . ?
C24 C25 C26 C27 0.0(11) . . . . ?
C25 C26 C27 C28 0.7(9) . . . . ?
C17 N2 C28 C23 -1.5(4) . . . . ?
C16 N2 C28 C23 -176.3(4) . . . . ?
C17 N2 C28 C27 179.1(4) . . . . ?
C16 N2 C28 C27 4.2(6) . . . . ?
C22 C23 C28 N2 0.4(4) . . . . ?
C24 C23 C28 N2 -179.1(4) . . . . ?
C22 C23 C28 C27 179.9(4) . . . . ?
C24 C23 C28 C27 0.4(6) . . . . ?
C26 C27 C28 N2 178.5(5) . . . . ?
C26 C27 C28 C23 -0.9(7) . . . . ?
C29B O1 C29A N3 -0.7(13) . . . . ?
Cu1 O1 C29A N3 174.2(5) . . . . ?
C30 N3 C29A O1 -5.3(14) . . . . ?
C31 N3 C29A O1 -175.4(9) . . . . ?
C29B N3 C29A O1 0.4(8) . . . . ?
C29A O1 C29B N3 0.4(8) . . . . ?
Cu1 O1 C29B N3 -164(3) . . . . ?
C29A N3 C29B O1 -0.5(10) . . . . ?
C30 N3 C29B O1 175.9(13) . . . . ?
C31 N3 C29B O1 12(4) . . . . ?
C34 N4 C32 O6 -175.5(7) . . . . ?
C33 N4 C32 O6 -0.2(10) . . . . ?
